data_4339276
loop_
_publ_author_name
'Piao, Shuying'
'Lidin, Sven'

_publ_section_title
;
 Occupation waves the way you have never seen them: the orthorhombic
 quasicrystal approximants RE(13)Zn(58+)(delta) (RE = Ho, Er, Tm, and Lu).
;
_journal_issue 16
_journal_name_full 'Inorganic chemistry'
_journal_page_first 6452
_journal_page_last 6463
_journal_paper_doi 10.1021/ic700476w
_journal_volume 46
_journal_year 2007
_chemical_formula_sum 'Tm12.88 Zn58.64'
_chemical_formula_weight 6009.8
_chemical_name_systematic ' ?'
_space_group_IT_number 33
_symmetry_cell_setting orthorhombic
_symmetry_space_group_name_Hall 'P -2n -2ac'
_symmetry_space_group_name_H-M 'P c 21 n'
_cell_angle_alpha 90
_cell_angle_beta 90
_cell_angle_gamma 90
_cell_formula_units_Z 4
_cell_length_a 24.5152(6)
_cell_length_b 14.1650(7)
_cell_length_c 13.9480(7)
_cell_volume 4843.6(4)
_computing_publication_material '(Jana2000; Petricek and Dusek, 2000)'
_computing_structure_refinement '(Jana2000; Petricek and Dusek, 2000)'
_diffrn_ambient_temperature 293
_diffrn_measured_fraction_theta_full 0.95
_diffrn_measurement_device_type 'IPDS Stoe'
_diffrn_measurement_method '??integration method??'
_diffrn_radiation_type 'Mo K\a'
_diffrn_radiation_wavelength 0.71069
_diffrn_reflns_av_R_equivalents 0.0595
_diffrn_reflns_av_sigmaI/netI 0.0542
_diffrn_reflns_limit_h_max 17
_diffrn_reflns_limit_h_min -17
_diffrn_reflns_limit_k_max 18
_diffrn_reflns_limit_k_min -17
_diffrn_reflns_limit_l_max 27
_diffrn_reflns_limit_l_min -31
_diffrn_reflns_number 19129
_diffrn_reflns_theta_full 27.25
_diffrn_reflns_theta_max 27.66
_diffrn_reflns_theta_min 5.69
_exptl_absorpt_coefficient_mu 51.581
_exptl_absorpt_correction_T_max 0.584
_exptl_absorpt_correction_T_min 0.098
_exptl_absorpt_correction_type gaussian
_exptl_absorpt_process_details '(Jana2000; Petricek, Dusek & Palatinus, 2000)'
_exptl_crystal_density_diffrn 8.2387
_exptl_crystal_F_000 10592
_refine_diff_density_max 3.89
_refine_diff_density_min -3.02
_refine_ls_extinction_method none
_refine_ls_goodness_of_fit_gt 2.06
_refine_ls_goodness_of_fit_ref 1.63
_refine_ls_number_parameters 355
_refine_ls_number_reflns 11320
_refine_ls_R_factor_all 0.0850
_refine_ls_R_factor_gt 0.0550
_refine_ls_shift/su_max 0.1906
_refine_ls_shift/su_mean 0.0174
_refine_ls_structure_factor_coef F
_refine_ls_weighting_details w=1/(\s^2^(F)+0.0001F^2^)
_refine_ls_weighting_scheme sigma
_refine_ls_wR_factor_gt 0.0534
_refine_ls_wR_factor_ref 0.0571
_reflns_number_gt 6378
_reflns_number_total 11320
_reflns_threshold_expression I>3\s(I)
_cod_data_source_file ic700476w-file004.cif
_cod_data_source_block (I)
_cod_depositor_comments
;
The following automatic conversions were performed:

'_exptl_absorpt_correction_type' value 'Gaussian' changed to
'gaussian' according to
/usr/data/users/saulius/automatic-downloads/retrospective/ACS/lib/dictionaries/cif_core.dic
dictionary named 'cif_core.dic' version 2.4.2 from 2011-04-26.

Automatic conversion script
Id: cif_fix_values 2281 2013-09-26 08:29:07Z andrius 
;
_cod_original_sg_symbol_Hall 'P 2yb;-2zn'
_cod_database_code 4339276

loop_
_symmetry_equiv_pos_site_id
_symmetry_equiv_pos_as_xyz
1 x,y,z
2 -x,1/2+y,-z
3 1/2+x,1/2+y,1/2-z
4 1/2-x,y,1/2+z

loop_
_atom_site_label
_atom_site_type_symbol
_atom_site_fract_x
_atom_site_fract_y
_atom_site_fract_z
_atom_site_adp_type
_atom_site_U_iso_or_equiv
_atom_site_symmetry_multiplicity
_atom_site_occupancy
_atom_site_calc_flag
Tm1a Tm -0.02007(13) 0.433761 -0.2558(2) Uani 0.0075(2) 4 1 d
Tm1b Tm 0.02044(13) -0.43506(12) 0.2550(2) Uani 0.0104(2) 4 1 d
Tm1c Tm 0.29438(13) -0.2502(3) -0.2577(2) Uani 0.0087(2) 4 1 d
Tm2a Tm 0.14748(13) -0.0631(3) -0.0535(2) Uiso 0.0095(7) 4 1 d
Tm2b Tm -0.14765(5) 0.0647(4) 0.05344(8) Uiso 0.0091(3) 4 1 d
Tm2c Tm 0.64642(5) 0.4415(4) -0.05249(8) Uiso 0.0080(3) 4 1 d
Tm2d Tm -0.64694(14) -0.4407(3) 0.05323(19) Uiso 0.0080(19) 4 1 d
Tm2e Tm 0.45476(14) 0.2504(3) -0.0515(2) Uiso 0.0089(19) 4 1 d
Tm2f Tm 0.95361(5) 0.7500(4) -0.05739(9) Uiso 0.0082(6) 4 1 d
Tm3a Tm -0.18693(14) -0.0590(3) -0.2685(3) Uani 0.0157(11) 4 1 d
Tm3b Tm 0.18642(14) 0.0587(3) 0.2676(3) Uani 0.0186(11) 4 1 d
Tm3c Tm 0.62742(5) -0.2508(4) -0.20900(9) Uani 0.0125(4) 4 1 d
Tm4 Tm 0.24267(6) 0.2490(5) -0.00383(12) Uani 0.0172(5) 4 0.880(4) d
Zn1a Zn 0.5678(3) 0.9002(6) -0.0989(6) Uiso 0.0111(19) 4 1 d
Zn1b Zn -0.5651(3) -0.9008(6) 0.0975(6) Uiso 0.0110(19) 4 1 d
Zn1c Zn 0.2673(4) -0.1132(7) -0.0985(6) Uiso 0.017(2) 4 1 d
Zn1d Zn -0.2683(3) 0.1095(6) 0.0994(6) Uiso 0.0080(17) 4 1 d
Zn1e Zn 0.7687(3) 0.4222(6) -0.1048(6) Uiso 0.018(2) 4 1 d
Zn1f Zn -0.7675(3) -0.4142(6) 0.1023(6) Uiso 0.017(2) 4 1 d
Zn1g Zn 0.0655(2) 0.4663(4) 0.0849(4) Uiso 0.0120(13) 4 1 d
Zn1h Zn -0.0771(3) -0.4566(5) -0.1007(4) Uiso 0.0285(18) 4 1 d
Zn1i Zn 0.5845(3) 0.9505(6) 0.0998(5) Uiso 0.0116(18) 4 1 d
Zn1j Zn -0.5871(3) -0.9493(6) -0.1000(6) Uiso 0.0131(19) 4 1 d
Zn1k Zn 0.9349(5) 0.5912(8) 0.0903(7) Uiso 0.0148(12) 4 0.71(2) d
Zn1l Zn -0.9561(8) -0.5705(12) -0.0753(11) Uiso 0.0148(12) 4 0.380(16) d
Zn2 Zn 0.08178(13) 0.7499(10) -0.7514(2) Uiso 0.0141(6) 4 1 d
Zn3a Zn 0.08111(13) 0.7492(9) -0.0952(2) Uiso 0.0078(6) 4 1 d
Zn3b Zn 0.58378(13) 0.2487(9) -0.0950(2) Uiso 0.0102(7) 4 1 d
Zn4a Zn 0.1929(3) 0.1104(6) -0.1596(5) Uiso 0.0129(17) 4 1 d
Zn4b Zn -0.1968(4) -0.1062(7) 0.1667(6) Uiso 0.028(2) 4 1 d
Zn4c Zn 0.7099(3) 0.5970(6) -0.1531(5) Uiso 0.020(2) 4 1 d
Zn4d Zn -0.7158(3) -0.6035(6) 0.1460(5) Uiso 0.0172(18) 4 1 d
Zn4e Zn 0.34466(13) 0.2495(9) -0.1506(2) Uiso 0.0159(8) 4 1 d
Zn4f Zn 0.84579(13) 0.7485(8) -0.1671(2) Uiso 0.0126(7) 4 1 d
Zn5a Zn 0.1649(3) 0.3954(5) 0.0629(5) Uiso 0.0357(18) 4 1 d
Zn5b Zn -0.1554(3) -0.3794(5) -0.0417(5) Uiso 0.0320(17) 4 1 d
Zn5c Zn 0.6526(4) 0.8479(6) -0.0029(6) Uiso 0.0132(19) 4 1 d
Zn5d Zn -0.6532(3) -0.8474(6) 0.0060(6) Uiso 0.0109(18) 4 1 d
Zn5e Zn 0.2558(4) 0.0487(7) -0.0251(7) Uiso 0.018(2) 4 1 d
Zn5f Zn -0.2561(3) -0.0513(7) 0.0267(7) Uiso 0.019(2) 4 1 d
Zn6a Zn 0.2076(3) -0.0736(7) -0.2480(5) Uiso 0.009(2) 4 1 d
Zn6b Zn -0.2081(4) 0.0752(7) 0.2488(6) Uiso 0.017(2) 4 1 d
Zn6c Zn 0.4322(4) 0.3537(7) -0.2530(5) Uiso 0.016(2) 4 1 d
Zn6d Zn -0.4314(4) -0.3526(7) 0.2509(5) Uiso 0.013(2) 4 1 d
Zn6e Zn 0.3920(3) 0.4707(6) 0.2529(5) Uiso 0.0079(19) 4 1 d
Zn6f Zn -0.3935(4) -0.4745(7) -0.2537(6) Uiso 0.020(2) 4 1 d
Zn7a Zn 0.0295(3) -0.4085(6) -0.1413(5) Uiso 0.0128(19) 4 1 d
Zn7b Zn -0.0299(3) 0.4114(6) 0.1335(6) Uiso 0.017(2) 4 1 d
Zn7c Zn 0.5305(4) 0.0943(6) -0.1422(6) Uiso 0.012(2) 4 1 d
Zn7d Zn -0.5311(4) -0.0946(6) 0.1434(6) Uiso 0.013(2) 4 1 d
Zn7e Zn 0.68681(13) 0.2514(9) -0.1455(2) Uiso 0.0127(7) 4 1 d
Zn7f Zn 0.18913(13) 0.7478(8) -0.1441(2) Uiso 0.0098(7) 4 1 d
Zn8a Zn -0.0433(3) 0.3604(5) -0.0494(5) Uiso 0.0169(19) 4 1 d
Zn8b Zn 0.0482(3) -0.3492(5) 0.0531(5) Uiso 0.0120(17) 4 1 d
Zn8c Zn 0.4503(4) 0.8460(6) -0.0497(5) Uiso 0.0093(19) 4 1 d
Zn8d Zn -0.4497(4) -0.8488(6) 0.0512(6) Uiso 0.013(2) 4 1 d
Zn8e Zn 0.34531(12) -0.2497(8) -0.0493(2) Uiso 0.0081(7) 4 1 d
Zn8f Zn 0.85899(13) 0.2511(9) -0.0563(2) Uiso 0.0161(8) 4 1 d
Zn9a Zn -0.1308(4) 0.0968(7) -0.1578(6) Uiso 0.016(2) 4 1 d
Zn9b Zn 0.1303(3) -0.0990(6) 0.1583(6) Uiso 0.0090(18) 4 1 d
Zn9c Zn 0.3691(4) 0.6063(6) -0.1573(6) Uiso 0.0098(18) 4 1 d
Zn9d Zn -0.3694(3) -0.6098(6) 0.1580(6) Uiso 0.0078(17) 4 1 d
Zn9e Zn 0.51331(12) -0.2515(8) -0.1583(2) Uiso 0.0086(7) 4 1 d
Zn9f Zn 0.02171(13) 0.2485(8) -0.1568(2) Uiso 0.0108(7) 4 1 d
Zn10a Zn 0.1137(4) -0.1539(7) -0.2483(5) Uiso 0.013(2) 4 1 d
Zn10b Zn -0.1143(4) 0.1534(7) 0.2507(5) Uiso 0.008(2) 4 1 d
Zn10c Zn 0.48173(11) 0.7487(10) 0.2506(2) Uiso 0.0085(6) 4 1 d
Zn11 Zn 0.24963(13) 0.2481(9) -0.2482(3) Uani 0.0216(10) 4 1 d
Zn12a Zn 0.5014(5) 0.0011(9) 0.0011(8) Uiso 0.0180(8) 4 1 d
Zn12b Zn 0.24196(14) 0.7416(6) 0.0165(2) Uiso 0.0196(10) 4 1 d
Zn13a Zn 0.2540(11) 0.257(4) 0.0873(17) Uiso 0.007(6) 4 0.120(4) d
Zn13b Zn 0.2551(11) 0.261(3) -0.0878(18) Uiso 0.007(6) 4 0.120(4) d
Zn14 Zn 0.1313(2) -0.7406(8) 0.9146(4) Uiso 0.0148(12) 4 0.636(11) d
Znx1 Zn 0.0165(9) -0.5173(19) 0.9925(19) Uiso 0.0148(12) 4 0.175(11) d
Znx2 Zn 0.0706(5) -0.6014(9) 0.9016(7) Uiso 0.0148(12) 4 0.63(2) d
Znx3 Zn 0.0986(12) -0.6432(18) 0.8937(16) Uiso 0.0148(12) 4 0.208(12) d
Znx4 Zn -0.0311(8) -0.4467(13) 0.0511(14) Uiso 0.0148(12) 4 0.287(17) d
Znx5 Zn -0.1231(6) 0.6638(9) -0.9159(9) Uiso 0.0148(12) 4 0.366(13) d

loop_
_atom_site_aniso_label
_atom_site_aniso_type_symbol
_atom_site_aniso_U_11
_atom_site_aniso_U_22
_atom_site_aniso_U_33
_atom_site_aniso_U_12
_atom_site_aniso_U_13
_atom_site_aniso_U_23
Tm1a Tm 0.0090(7) 0.010904 0.002506 -0.002155 -0.000234 0.001642
Tm1b Tm 0.0060(7) 0.005559 0.019638 0.000437 0.001949 -0.003662
Tm1c Tm 0.0056(7) 0.010355 0.010241 -0.00073 -0.000234 -0.000585
Tm3a Tm 0.0103(19) 0.0095(17) 0.0272(18) -0.0014(17) 0.0008(15) 0.0066(17)
Tm3b Tm 0.0058(19) 0.0062(17) 0.044(2) -0.0005(16) 0.0028(17) -0.0012(18)
Tm3c Tm 0.0080(6) 0.0108(6) 0.0186(7) -0.003(2) 0.0036(5) -0.002(2)
Tm4 Tm 0.0114(9) 0.0076(7) 0.0325(10) -0.001(2) 0.0062(7) -0.001(2)
Zn11 Zn 0.0052(16) 0.0112(16) 0.048(2) 0.002(6) -0.0021(17) 0.012(5)

loop_
_atom_type_symbol
_atom_type_scat_dispersion_real
_atom_type_scat_dispersion_imag
_atom_type_scat_source
Tm -0.314 5.248 'International Tables Vol C Tables  4.2.6.8 and 6.1.1.1'
Zn 0.284 1.430 'International Tables Vol C Tables  4.2.6.8 and 6.1.1.1'
